data_1518449
loop_
_publ_author_name
'Filatov, Alexander S.'
'Spisak, Sarah N.'
'Zabula, Alexander V.'
'McNeely, James'
'Rogachev, Andrey Yu.'
'Petrukhina, Marina A.'

_publ_section_title
;
 Self-assembly of tetrareduced corannulene with mixed Li--Rb clusters:
 dynamic transformations, unique structures and record7Li NMR shifts
;
_journal_issue 3
_journal_name_full 'Chem. Sci.'
_journal_page_first 1959
_journal_paper_doi 10.1039/C4SC03485F
_journal_volume 6
_journal_year 2015
_chemical_formula_moiety 'C64 H76 Li3 O12 Rb5, 0.5 (C4 H8 O)'
_chemical_formula_sum 'C66 H80 Li3 O12.5 Rb5'
_chemical_formula_weight 1521.47
_chemical_name_systematic
; 
  bis(m6-h5:h6:h6:h6:h6:h6-Corannulene)-
-bis(diglyme)-bis(diglyme)-
-tetra-lithium-tetra-rubidium- tetrahydrofuran solvate

 
;
_space_group_IT_number 2
_symmetry_cell_setting triclinic
_symmetry_Int_Tables_number 2
_symmetry_space_group_name_Hall '-P 1'
_symmetry_space_group_name_H-M 'P -1'
_atom_sites_solution_hydrogens geom
_atom_sites_solution_primary direct
_atom_sites_solution_secondary difmap
_audit_creation_method SHELXL-97
_audit_update_record
;
2014-10-31 deposited with the CCDC.
2014-12-16 downloaded from the CCDC.
;
_cell_angle_alpha 90.416(3)
_cell_angle_beta 93.102(3)
_cell_angle_gamma 94.532(4)
_cell_formula_units_Z 2
_cell_length_a 10.064(3)
_cell_length_b 15.270(4)
_cell_length_c 22.129(6)
_cell_measurement_reflns_used 2009
_cell_measurement_temperature 100(2)
_cell_measurement_theta_max 21.95
_cell_measurement_theta_min 2.19
_cell_volume 3384.9(16)
_computing_cell_refinement 'SAINT Ver. 6.22  (Bruker-AXS, 2003)'
_computing_data_collection 'SMART Ver. 5.622 (Bruker-AXS, 2003)'
_computing_data_reduction 'SAINT Ver. 6.22'
_computing_molecular_graphics 'SHELXTL Ver. 6.14'
_computing_publication_material 'SHELXTL Ver. 6.14'
_computing_structure_refinement 'SHELXTL Ver. 6.14'
_computing_structure_solution 'SHELXTL Ver. 6.14 (Bruker-AXS, 2003)'
_diffrn_ambient_temperature 100(2)
_diffrn_measured_fraction_theta_full 0.989
_diffrn_measured_fraction_theta_max 0.986
_diffrn_measurement_device_type 'Bruker SMART APEX CCD area-detector'
_diffrn_measurement_method '0.30\% \w scans'
_diffrn_radiation_monochromator graphite
_diffrn_radiation_source 'fine-focus sealed tube'
_diffrn_radiation_type Mo-K\a
_diffrn_radiation_wavelength 0.71073
_diffrn_reflns_av_R_equivalents 0.0815
_diffrn_reflns_av_sigmaI/netI 0.1528
_diffrn_reflns_limit_h_max 12
_diffrn_reflns_limit_h_min -12
_diffrn_reflns_limit_k_max 18
_diffrn_reflns_limit_k_min -18
_diffrn_reflns_limit_l_max 26
_diffrn_reflns_limit_l_min -25
_diffrn_reflns_number 24628
_diffrn_reflns_theta_full 25.00
_diffrn_reflns_theta_max 25.35
_diffrn_reflns_theta_min 1.62
_exptl_absorpt_coefficient_mu 3.647
_exptl_absorpt_correction_T_max 0.8679
_exptl_absorpt_correction_T_min 0.5147
_exptl_absorpt_correction_type multi-scan
_exptl_absorpt_process_details
;
SADABS  (Bruker-AXS, 2003)
;
_exptl_crystal_colour black
_exptl_crystal_density_diffrn 1.493
_exptl_crystal_density_method 'not measured'
_exptl_crystal_description plate
_exptl_crystal_F_000 1540
_exptl_crystal_size_max 0.21
_exptl_crystal_size_mid 0.12
_exptl_crystal_size_min 0.04
_refine_diff_density_max 2.165
_refine_diff_density_min -0.917
_refine_diff_density_rms 0.193
_refine_ls_extinction_method none
_refine_ls_goodness_of_fit_ref 1.098
_refine_ls_hydrogen_treatment constr
_refine_ls_matrix_type full
_refine_ls_number_parameters 809
_refine_ls_number_reflns 12230
_refine_ls_number_restraints 100
_refine_ls_restrained_S_all 1.095
_refine_ls_R_factor_all 0.1703
_refine_ls_R_factor_gt 0.0977
_refine_ls_shift/su_max 0.000
_refine_ls_shift/su_mean 0.000
_refine_ls_structure_factor_coef Fsqd
_refine_ls_weighting_details 'calc w=1/[\s^2^(Fo^2^)+(0.0102P)^2^+78.5731P] where P=(Fo^2^+2Fc^2^)/3'
_refine_ls_weighting_scheme calc
_refine_ls_wR_factor_gt 0.2150
_refine_ls_wR_factor_ref 0.2399
_reflns_number_gt 6761
_reflns_number_total 12230
_reflns_threshold_expression I>2\s(I)
_cod_data_source_file c4sc03485f2.cif
_cod_data_source_block Li3Rb3
_cod_depositor_comments
;
The following automatic conversions were performed:

'_symmetry_cell_setting' value 'Triclinic' changed to 'triclinic'
according to
/usr/data/users/saulius/crontab/automatic-downloads/rss-feeds/RSC/lib/dictionaries/cif_core.dic
dictionary named 'cif_core.dic' version 2.4.2 from 2011-04-26.

Automatic conversion script
Id: cif_fix_values 2935 2014-11-11 08:27:57Z andrius 

 Adding full bibliography for 1518448--1518449.cif.
;
_cod_original_cell_volume 3385.1(15)
_cod_original_sg_symbol_Hall '-P 1        '
_cod_original_sg_symbol_H-M 'P -1        '
_cod_original_formula_sum 'C66 H80 Li3 O12.50 Rb5'
_cod_database_code 1518449

loop_
_symmetry_equiv_pos_as_xyz
'x, y, z'
'-x, -y, -z'

loop_
_atom_site_label
_atom_site_type_symbol
_atom_site_fract_x
_atom_site_fract_y
_atom_site_fract_z
_atom_site_U_iso_or_equiv
_atom_site_adp_type
_atom_site_occupancy
_atom_site_symmetry_multiplicity
_atom_site_calc_flag
_atom_site_refinement_flags
Rb1 Rb 0.30075(14) 0.96442(9) 0.17357(6) 0.0329(4) Uani 1 1 d .
Rb2 Rb 0.25621(14) 0.55424(9) 0.33267(6) 0.0328(3) Uani 1 1 d .
Rb3 Rb 0.57554(14) 0.78935(10) 0.24286(6) 0.0355(4) Uani 1 1 d .
Rb4 Rb 0.14621(14) 0.88488(9) 0.45189(6) 0.0338(4) Uani 1 1 d .
Rb5 Rb 0.16121(14) 0.61355(10) 0.05391(6) 0.0383(4) Uani 1 1 d .
Li1 Li 0.177(2) 0.7663(15) 0.2522(10) 0.036(6) Uani 1 1 d U
Li2 Li -0.055(2) 0.8698(16) 0.2101(9) 0.031(5) Uani 1 1 d .
Li3 Li -0.078(2) 0.6696(16) 0.2878(10) 0.031(5) Uani 1 1 d .
C1 C 0.1781(15) 0.8552(9) 0.0677(6) 0.037(4) Uani 1 1 d .
H1 H 0.1639 0.8971 0.0370 0.045 Uiso 1 1 calc R
C2 C 0.3037(15) 0.8205(9) 0.0733(6) 0.036(4) Uani 1 1 d .
H2 H 0.3676 0.8400 0.0452 0.043 Uiso 1 1 calc R
C3 C 0.3429(13) 0.7588(9) 0.1172(6) 0.030(3) Uani 1 1 d .
C4 C 0.4386(13) 0.6949(10) 0.1186(6) 0.032(3) Uani 1 1 d .
H4 H 0.5168 0.7070 0.0970 0.038 Uiso 1 1 calc R
C5 C 0.4253(13) 0.6141(10) 0.1502(6) 0.034(4) Uani 1 1 d .
H5 H 0.4968 0.5771 0.1502 0.041 Uiso 1 1 calc R
C6 C 0.3087(13) 0.5854(10) 0.1822(5) 0.031(3) Uani 1 1 d .
C7 C 0.2496(14) 0.5036(10) 0.1978(6) 0.036(4) Uani 1 1 d .
H7 H 0.3025 0.4548 0.1973 0.044 Uiso 1 1 calc R
C8 C 0.1124(14) 0.4881(9) 0.2149(6) 0.033(3) Uani 1 1 d .
H8 H 0.0803 0.4303 0.2253 0.040 Uiso 1 1 calc R
C9 C 0.0229(13) 0.5575(9) 0.2168(5) 0.027(3) Uani 1 1 d .
C10 C -0.1186(14) 0.5606(9) 0.2188(5) 0.032(3) Uani 1 1 d .
H10 H -0.1687 0.5109 0.2338 0.039 Uiso 1 1 calc R
C11 C -0.1896(13) 0.6348(8) 0.1992(5) 0.026(3) Uani 1 1 d .
H11 H -0.2832 0.6330 0.2035 0.031 Uiso 1 1 calc R
C12 C -0.1237(13) 0.7107(9) 0.1738(5) 0.028(3) Uani 1 1 d .
C13 C -0.1630(14) 0.7832(9) 0.1376(5) 0.030(3) Uani 1 1 d .
H13 H -0.2547 0.7944 0.1345 0.036 Uiso 1 1 calc R
C14 C -0.0686(14) 0.8400(9) 0.1057(5) 0.032(3) Uani 1 1 d .
H14 H -0.1026 0.8868 0.0832 0.038 Uiso 1 1 calc R
C15 C 0.0709(14) 0.8309(9) 0.1054(6) 0.031(3) Uani 1 1 d .
C16 C 0.1104(12) 0.7694(8) 0.1517(5) 0.022(3) Uani 1 1 d .
C17 C 0.2349(12) 0.7365(9) 0.1575(5) 0.025(3) Uani 1 1 d .
C18 C 0.2216(12) 0.6562(9) 0.1876(5) 0.023(3) Uani 1 1 d .
C19 C 0.0871(12) 0.6394(8) 0.2017(5) 0.020(3) Uani 1 1 d U
C20 C 0.0171(12) 0.7117(8) 0.1796(5) 0.018(3) Uani 1 1 d U
C21 C 0.2091(14) 1.0414(10) 0.2894(6) 0.034(3) Uani 1 1 d .
H21 H 0.1955 1.1000 0.2780 0.040 Uiso 1 1 calc R
C22 C 0.3428(15) 1.0216(10) 0.3091(6) 0.037(4) Uani 1 1 d .
H22 H 0.4117 1.0679 0.3110 0.045 Uiso 1 1 calc R
C23 C 0.3753(13) 0.9353(9) 0.3259(6) 0.032(3) Uani 1 1 d .
C24 C 0.4869(13) 0.9028(10) 0.3612(6) 0.030(3) Uani 1 1 d .
H24 H 0.5692 0.9380 0.3649 0.037 Uiso 1 1 calc R
C25 C 0.4768(14) 0.8203(10) 0.3904(6) 0.035(4) Uani 1 1 d .
H25 H 0.5547 0.8023 0.4114 0.042 Uiso 1 1 calc R
C26 C 0.3573(13) 0.7618(9) 0.3904(5) 0.028(3) Uani 1 1 d .
C27 C 0.3048(13) 0.6996(9) 0.4311(6) 0.031(3) Uani 1 1 d .
H27 H 0.3659 0.6765 0.4598 0.037 Uiso 1 1 calc R
C28 C 0.1683(14) 0.6684(8) 0.4329(5) 0.029(3) Uani 1 1 d .
H28 H 0.1437 0.6259 0.4623 0.035 Uiso 1 1 calc R
C29 C 0.0628(14) 0.6995(9) 0.3910(5) 0.028(3) Uani 1 1 d .
C30 C -0.0790(14) 0.6966(9) 0.3903(5) 0.034(4) Uani 1 1 d .
H30 H -0.1254 0.6522 0.4127 0.041 Uiso 1 1 calc R
C31 C -0.1566(13) 0.7593(9) 0.3566(6) 0.027(3) Uani 1 1 d .
H31 H -0.2510 0.7538 0.3579 0.032 Uiso 1 1 calc R
C32 C -0.0969(13) 0.8273(9) 0.3222(5) 0.028(3) Uani 1 1 d .
C33 C -0.1354(13) 0.9106(9) 0.2995(5) 0.029(3) Uani 1 1 d U
H33 H -0.2278 0.9197 0.2972 0.035 Uiso 1 1 calc R
C34 C -0.0433(14) 0.9816(9) 0.2798(5) 0.033(3) Uani 1 1 d .
H34 H -0.0789 1.0318 0.2621 0.039 Uiso 1 1 calc R
C35 C 0.0982(14) 0.9793(9) 0.2860(5) 0.028(3) Uani 1 1 d .
C36 C 0.1337(12) 0.8912(8) 0.3006(5) 0.022(3) Uani 1 1 d U
C37 C 0.2664(12) 0.8708(9) 0.3191(5) 0.023(3) Uani 1 1 d .
C38 C 0.2542(13) 0.7885(9) 0.3484(5) 0.026(3) Uani 1 1 d .
C39 C 0.1179(12) 0.7587(8) 0.3484(5) 0.021(3) Uani 1 1 d .
C40 C 0.0455(13) 0.8235(9) 0.3181(5) 0.025(3) Uani 1 1 d .
C41 C 0.0563(18) 1.0851(11) 0.0974(9) 0.066(5) Uani 1 1 d .
H41A H 0.0133 1.1253 0.0696 0.099 Uiso 1 1 calc R
H41B H 0.0203 1.0898 0.1375 0.099 Uiso 1 1 calc R
H41C H 0.0387 1.0247 0.0821 0.099 Uiso 1 1 calc R
C42 C 0.251(2) 1.1133(11) 0.0450(7) 0.058(5) Uani 1 1 d .
H42A H 0.2150 1.1620 0.0218 0.070 Uiso 1 1 calc R
H42B H 0.2283 1.0581 0.0218 0.070 Uiso 1 1 calc R
C43 C 0.3991(16) 1.1291(10) 0.0531(7) 0.044(4) Uani 1 1 d .
H43A H 0.4378 1.1391 0.0133 0.053 Uiso 1 1 calc R
H43B H 0.4228 1.1820 0.0788 0.053 Uiso 1 1 calc R
C44 C 0.5930(15) 1.0581(12) 0.0856(7) 0.053(5) Uani 1 1 d .
H44A H 0.6289 1.1125 0.1073 0.064 Uiso 1 1 calc R
H44B H 0.6279 1.0590 0.0446 0.064 Uiso 1 1 calc R
C45 C 0.6365(16) 0.9797(11) 0.1191(7) 0.047(4) Uani 1 1 d .
H45A H 0.6067 0.9262 0.0949 0.056 Uiso 1 1 calc R
H45B H 0.7353 0.9837 0.1229 0.056 Uiso 1 1 calc R
C46 C 0.6322(16) 1.0430(12) 0.2163(8) 0.059(5) Uani 1 1 d .
H46A H 0.7288 1.0546 0.2136 0.089 Uiso 1 1 calc R
H46B H 0.6124 1.0294 0.2583 0.089 Uiso 1 1 calc R
H46C H 0.5874 1.0949 0.2034 0.089 Uiso 1 1 calc R
C47 C 0.589(2) 0.5740(11) 0.3186(7) 0.065(5) Uani 1 1 d .
H47A H 0.5664 0.6288 0.3374 0.098 Uiso 1 1 calc R
H47B H 0.5627 0.5740 0.2753 0.098 Uiso 1 1 calc R
H47C H 0.6855 0.5692 0.3239 0.098 Uiso 1 1 calc R
C48 C 0.5683(14) 0.4975(11) 0.4067(7) 0.046(4) Uani 1 1 d .
H48A H 0.5561 0.5524 0.4291 0.055 Uiso 1 1 calc R
H48B H 0.6644 0.4875 0.4096 0.055 Uiso 1 1 calc R
C49 C 0.4903(15) 0.4227(11) 0.4340(6) 0.046(4) Uani 1 1 d .
H49A H 0.4953 0.3686 0.4096 0.055 Uiso 1 1 calc R
H49B H 0.5268 0.4123 0.4755 0.055 Uiso 1 1 calc R
C50 C 0.2680(15) 0.3716(10) 0.4514(7) 0.042(4) Uani 1 1 d .
H50A H 0.2931 0.3522 0.4928 0.051 Uiso 1 1 calc R
H50B H 0.2747 0.3219 0.4231 0.051 Uiso 1 1 calc R
C51 C 0.1282(15) 0.3982(10) 0.4489(6) 0.040(4) Uani 1 1 d .
H51A H 0.0680 0.3514 0.4658 0.048 Uiso 1 1 calc R
H51B H 0.1236 0.4526 0.4730 0.048 Uiso 1 1 calc R
C52 C -0.0428(17) 0.4394(12) 0.3815(7) 0.057(5) Uani 1 1 d .
H52A H -0.1056 0.3918 0.3944 0.085 Uiso 1 1 calc R
H52B H -0.0644 0.4533 0.3391 0.085 Uiso 1 1 calc R
H52C H -0.0493 0.4916 0.4069 0.085 Uiso 1 1 calc R
C53 C 0.4758(15) 0.8767(13) 0.5446(7) 0.062(5) Uani 1 1 d .
H53A H 0.5339 0.8940 0.5803 0.093 Uiso 1 1 calc R
H53B H 0.4932 0.9185 0.5120 0.093 Uiso 1 1 calc R
H53C H 0.4939 0.8177 0.5312 0.093 Uiso 1 1 calc R
C54 C 0.2998(15) 0.8065(13) 0.5952(7) 0.059(5) Uani 1 1 d .
H54A H 0.3689 0.7984 0.6278 0.070 Uiso 1 1 calc R
H54B H 0.2875 0.7519 0.5705 0.070 Uiso 1 1 calc R
C55 C 0.1737(16) 0.8230(13) 0.6219(7) 0.057(5) Uani 1 1 d .
H55A H 0.1495 0.7762 0.6510 0.068 Uiso 1 1 calc R
H55B H 0.1834 0.8800 0.6440 0.068 Uiso 1 1 calc R
C56 C -0.0538(15) 0.8423(10) 0.5950(7) 0.042(4) Uani 1 1 d .
H56A H -0.0435 0.8964 0.6203 0.050 Uiso 1 1 calc R
H56B H -0.0875 0.7932 0.6204 0.050 Uiso 1 1 calc R
C57 C -0.1514(13) 0.8538(9) 0.5435(6) 0.034(3) Uani 1 1 d .
H57A H -0.1575 0.8016 0.5163 0.040 Uiso 1 1 calc R
H57B H -0.2409 0.8604 0.5586 0.040 Uiso 1 1 calc R
C58 C -0.1905(15) 0.9389(11) 0.4561(6) 0.043(4) Uani 1 1 d .
H58A H -0.1839 0.8878 0.4297 0.065 Uiso 1 1 calc R
H58B H -0.1602 0.9925 0.4352 0.065 Uiso 1 1 calc R
H58C H -0.2836 0.9421 0.4663 0.065 Uiso 1 1 calc R
C59 C -0.1479(14) 0.5392(10) 0.0663(6) 0.038(4) Uani 1 1 d .
H59A H -0.1213 0.5907 0.0929 0.045 Uiso 1 1 calc R
H59B H -0.0933 0.4910 0.0796 0.045 Uiso 1 1 calc R
C60 C -0.1595(16) 0.6450(10) -0.0141(7) 0.045(4) Uani 1 1 d .
H60A H -0.1329 0.6901 0.0176 0.054 Uiso 1 1 calc R
H60B H -0.2577 0.6420 -0.0211 0.054 Uiso 1 1 calc R
C61 C -0.0950(16) 0.6684(10) -0.0701(7) 0.045(4) Uani 1 1 d .
H61A H -0.1114 0.6195 -0.0998 0.055 Uiso 1 1 calc R
H61B H -0.1328 0.7211 -0.0878 0.055 Uiso 1 1 calc R
C62 C 0.120(2) 0.6996(13) -0.1087(10) 0.086(7) Uani 1 1 d .
H62A H 0.1140 0.6456 -0.1332 0.129 Uiso 1 1 calc R
H62B H 0.2129 0.7160 -0.0957 0.129 Uiso 1 1 calc R
H62C H 0.0845 0.7470 -0.1329 0.129 Uiso 1 1 calc R
C63 C 0.2919(14) 0.4886(10) -0.0740(6) 0.040(4) Uani 1 1 d .
H63A H 0.3474 0.4400 -0.0626 0.049 Uiso 1 1 calc R
H63B H 0.3054 0.5029 -0.1169 0.049 Uiso 1 1 calc R
C64 C 0.4633(15) 0.5984(11) -0.0478(7) 0.049(4) Uani 1 1 d .
H64A H 0.5254 0.5526 -0.0413 0.074 Uiso 1 1 calc R
H64B H 0.4891 0.6479 -0.0201 0.074 Uiso 1 1 calc R
H64C H 0.4661 0.6186 -0.0897 0.074 Uiso 1 1 calc R
O1 O 0.1939(10) 1.1073(7) 0.1018(4) 0.046(3) Uani 1 1 d .
O2 O 0.4519(11) 1.0541(7) 0.0812(4) 0.049(3) Uani 1 1 d .
O3 O 0.5859(10) 0.9706(6) 0.1784(4) 0.034(2) Uani 1 1 d .
O4 O 0.5243(9) 0.5057(8) 0.3448(4) 0.046(3) Uani 1 1 d .
O5 O 0.3559(10) 0.4441(7) 0.4354(4) 0.040(2) Uani 1 1 d .
O6 O 0.0886(9) 0.4127(6) 0.3874(4) 0.037(2) Uani 1 1 d .
O7 O 0.3419(10) 0.8766(7) 0.5591(5) 0.048(3) Uani 1 1 d .
O8 O 0.0705(9) 0.8246(6) 0.5739(4) 0.038(2) Uani 1 1 d .
O9 O -0.1079(9) 0.9304(6) 0.5110(4) 0.032(2) Uani 1 1 d .
O10 O -0.1189(9) 0.5616(6) 0.0050(4) 0.036(2) Uani 1 1 d .
O11 O 0.0434(11) 0.6858(8) -0.0572(5) 0.059(3) Uani 1 1 d .
O12 O 0.3313(9) 0.5635(7) -0.0368(4) 0.041(3) Uani 1 1 d .
O13 O 0.514(3) 0.2591(17) 0.1824(11) 0.073(5) Uani 0.50 1 d PU
C66 C 0.426(3) 0.288(2) 0.2700(15) 0.053(6) Uani 0.50 1 d PU
H66A H 0.4227 0.2389 0.2992 0.064 Uiso 0.50 1 calc PR
H66B H 0.3723 0.3346 0.2840 0.064 Uiso 0.50 1 calc PR
C65 C 0.551(4) 0.318(3) 0.2617(17) 0.065(6) Uani 0.50 1 d PU
H65A H 0.5478 0.3828 0.2595 0.077 Uiso 0.50 1 calc PR
H65B H 0.6007 0.3076 0.3006 0.077 Uiso 0.50 1 calc PR
C67 C 0.386(3) 0.260(2) 0.2153(15) 0.057(6) Uani 0.50 1 d PU
H67A H 0.3259 0.3009 0.1957 0.069 Uiso 0.50 1 calc PR
H67B H 0.3397 0.2008 0.2161 0.069 Uiso 0.50 1 calc PR
C68 C 0.626(4) 0.301(2) 0.2239(16) 0.062(6) Uani 0.50 1 d PU
H68A H 0.6912 0.2593 0.2380 0.074 Uiso 0.50 1 calc PR
H68B H 0.6724 0.3538 0.2065 0.074 Uiso 0.50 1 calc PR

loop_
_atom_site_aniso_label
_atom_site_aniso_U_11
_atom_site_aniso_U_22
_atom_site_aniso_U_33
_atom_site_aniso_U_23
_atom_site_aniso_U_13
_atom_site_aniso_U_12
Rb1 0.0375(8) 0.0420(9) 0.0184(6) 0.0009(6) -0.0001(6) 0.0002(7)
Rb2 0.0366(8) 0.0420(9) 0.0199(7) 0.0007(6) -0.0002(6) 0.0045(6)
Rb3 0.0417(9) 0.0423(9) 0.0222(7) -0.0041(6) -0.0035(6) 0.0052(7)
Rb4 0.0399(8) 0.0408(9) 0.0210(7) -0.0094(6) 0.0013(6) 0.0072(7)
Rb5 0.0321(8) 0.0553(10) 0.0265(7) -0.0177(7) -0.0006(6) 0.0007(7)
Li1 0.040(7) 0.034(7) 0.034(7) 0.002(5) 0.000(5) 0.000(5)
Li2 0.027(12) 0.050(15) 0.018(11) 0.006(10) 0.006(9) 0.007(11)
Li3 0.031(13) 0.044(14) 0.021(11) -0.003(10) 0.004(9) 0.012(11)
C1 0.050(10) 0.038(9) 0.022(7) 0.001(6) -0.003(7) -0.003(8)
C2 0.040(9) 0.043(9) 0.023(7) 0.001(7) 0.005(6) -0.005(7)
C3 0.021(7) 0.038(9) 0.029(7) -0.005(6) -0.001(6) 0.000(6)
C4 0.017(7) 0.056(10) 0.021(7) -0.013(7) 0.007(6) -0.007(7)
C5 0.019(7) 0.061(11) 0.023(7) -0.016(7) -0.008(6) 0.020(7)
C6 0.021(8) 0.057(10) 0.015(6) -0.003(6) -0.010(6) 0.010(7)
C7 0.041(9) 0.049(10) 0.020(7) 0.003(7) -0.001(6) 0.012(8)
C8 0.049(10) 0.023(8) 0.028(8) 0.002(6) 0.003(7) 0.004(7)
C9 0.025(8) 0.043(9) 0.010(6) -0.003(6) -0.005(5) -0.006(6)
C10 0.039(9) 0.044(9) 0.013(6) 0.001(6) 0.010(6) -0.004(7)
C11 0.031(8) 0.033(8) 0.013(6) -0.007(6) 0.003(5) -0.001(6)
C12 0.026(8) 0.047(9) 0.011(6) -0.016(6) -0.004(5) 0.002(7)
C13 0.030(8) 0.041(9) 0.019(7) -0.017(6) -0.011(6) 0.004(7)
C14 0.044(9) 0.037(9) 0.016(7) -0.002(6) -0.005(6) 0.015(7)
C15 0.035(9) 0.027(8) 0.027(7) -0.004(6) -0.010(6) -0.005(6)
C16 0.025(7) 0.027(7) 0.012(6) -0.013(5) 0.001(5) 0.000(6)
C17 0.020(7) 0.034(8) 0.022(7) -0.015(6) 0.009(5) -0.005(6)
C18 0.014(7) 0.047(9) 0.010(6) -0.009(6) 0.000(5) 0.005(6)
C19 0.021(4) 0.022(5) 0.016(4) -0.007(4) -0.003(4) 0.000(4)
C20 0.020(4) 0.018(4) 0.015(4) -0.008(4) 0.002(4) 0.002(4)
C21 0.040(9) 0.038(9) 0.025(7) 0.000(6) 0.007(6) 0.014(7)
C22 0.039(9) 0.041(9) 0.031(8) -0.008(7) 0.010(7) -0.002(7)
C23 0.029(8) 0.037(9) 0.032(8) -0.006(6) 0.009(6) 0.000(7)
C24 0.014(7) 0.053(10) 0.023(7) -0.010(7) -0.004(5) 0.000(6)
C25 0.027(8) 0.055(10) 0.022(7) -0.009(7) -0.001(6) 0.009(7)
C26 0.027(8) 0.043(9) 0.014(6) 0.000(6) -0.004(5) 0.012(7)
C27 0.030(8) 0.036(9) 0.028(7) -0.006(6) -0.004(6) 0.023(7)
C28 0.053(10) 0.025(8) 0.011(6) 0.000(5) 0.005(6) 0.011(7)
C29 0.035(8) 0.035(8) 0.016(7) -0.002(6) 0.001(6) 0.007(7)
C30 0.045(9) 0.041(9) 0.015(7) -0.006(6) 0.008(6) -0.018(7)
C31 0.020(7) 0.035(8) 0.027(7) -0.015(6) 0.003(6) 0.008(6)
C32 0.035(8) 0.035(8) 0.015(6) 0.001(6) -0.001(6) 0.002(7)
C33 0.022(7) 0.048(9) 0.015(6) -0.014(6) -0.014(5) 0.005(6)
C34 0.044(9) 0.041(9) 0.013(6) 0.000(6) -0.009(6) 0.005(7)
C35 0.034(8) 0.040(9) 0.011(6) -0.009(6) 0.001(6) 0.001(7)
C36 0.027(5) 0.025(5) 0.014(4) -0.007(4) -0.002(4) 0.003(4)
C37 0.019(7) 0.036(8) 0.013(6) -0.005(6) -0.003(5) -0.003(6)
C38 0.027(8) 0.045(9) 0.008(6) -0.006(6) 0.004(5) 0.009(6)
C39 0.028(7) 0.024(7) 0.012(6) -0.012(5) -0.002(5) 0.010(6)
C40 0.031(8) 0.038(8) 0.007(6) -0.002(5) -0.003(5) 0.006(6)
C41 0.062(13) 0.049(12) 0.088(15) 0.009(10) 0.005(11) 0.009(10)
C42 0.113(17) 0.035(10) 0.028(9) 0.007(7) 0.006(10) 0.011(10)
C43 0.057(11) 0.042(10) 0.034(9) 0.000(7) 0.006(8) 0.010(8)
C44 0.039(10) 0.072(13) 0.050(10) 0.017(9) 0.019(8) 0.004(9)
C45 0.042(10) 0.057(11) 0.044(9) 0.019(8) 0.007(8) 0.012(8)
C46 0.042(10) 0.079(14) 0.061(12) 0.024(10) 0.014(9) 0.022(10)
C47 0.106(16) 0.049(12) 0.037(10) 0.000(9) -0.016(10) -0.004(11)
C48 0.022(8) 0.076(12) 0.040(9) 0.009(8) 0.005(7) 0.008(8)
C49 0.044(10) 0.066(12) 0.028(8) 0.010(8) -0.007(7) 0.013(9)
C50 0.056(11) 0.040(9) 0.034(8) 0.009(7) 0.011(7) 0.014(8)
C51 0.057(11) 0.041(9) 0.022(7) -0.001(7) 0.006(7) -0.002(8)
C52 0.060(12) 0.064(12) 0.047(10) 0.002(9) -0.003(9) 0.018(10)
C53 0.039(10) 0.103(16) 0.043(10) -0.024(10) -0.006(8) 0.012(10)
C54 0.034(10) 0.100(16) 0.046(10) -0.010(10) -0.009(8) 0.041(10)
C55 0.055(11) 0.086(14) 0.030(9) 0.006(9) -0.008(8) 0.019(10)
C56 0.044(10) 0.046(10) 0.038(9) -0.005(7) 0.013(7) 0.006(8)
C57 0.026(8) 0.029(8) 0.045(9) -0.006(7) 0.005(7) -0.003(6)
C58 0.050(10) 0.063(11) 0.017(7) -0.011(7) 0.000(7) 0.010(8)
C59 0.046(9) 0.050(10) 0.019(7) -0.015(7) 0.010(6) 0.004(8)
C60 0.048(10) 0.036(9) 0.053(10) -0.006(8) 0.005(8) 0.011(8)
C61 0.060(12) 0.042(10) 0.034(9) -0.003(7) -0.001(8) 0.004(8)
C62 0.094(16) 0.060(13) 0.113(18) 0.032(13) 0.061(14) 0.024(12)
C63 0.040(9) 0.058(11) 0.022(7) -0.016(7) -0.003(6) 0.005(8)
C64 0.037(10) 0.060(11) 0.048(10) -0.013(8) 0.004(8) -0.012(8)
O1 0.039(7) 0.055(7) 0.042(6) 0.004(5) 0.000(5) 0.001(5)
O2 0.063(8) 0.050(7) 0.037(6) 0.017(5) 0.015(5) 0.011(6)
O3 0.061(7) 0.029(6) 0.012(4) 0.006(4) 0.005(4) -0.001(5)
O4 0.029(6) 0.077(8) 0.031(6) -0.002(6) 0.002(5) -0.008(6)
O5 0.038(6) 0.049(7) 0.034(6) 0.010(5) 0.000(5) 0.004(5)
O6 0.038(6) 0.049(6) 0.025(5) 0.005(4) -0.002(4) 0.004(5)
O7 0.033(6) 0.059(8) 0.053(7) -0.013(6) -0.001(5) 0.015(5)
O8 0.037(6) 0.051(7) 0.028(5) -0.012(5) 0.003(4) 0.020(5)
O9 0.033(6) 0.037(6) 0.023(5) -0.009(4) 0.000(4) -0.008(4)
O10 0.038(6) 0.043(6) 0.027(5) -0.004(4) 0.002(4) 0.006(5)
O11 0.041(7) 0.074(9) 0.062(8) 0.013(6) 0.014(6) -0.014(6)
O12 0.037(6) 0.055(7) 0.028(5) -0.020(5) -0.001(5) -0.002(5)
O13 0.075(7) 0.075(7) 0.067(6) 0.000(5) 0.005(4) -0.001(5)
C66 0.056(7) 0.050(7) 0.054(7) 0.001(5) -0.002(4) 0.007(5)
C65 0.063(7) 0.067(8) 0.063(7) -0.001(5) 0.002(4) 0.005(5)
C67 0.061(6) 0.054(8) 0.057(7) 0.002(5) -0.003(4) 0.007(5)
C68 0.063(6) 0.061(8) 0.061(7) 0.000(5) 0.006(4) 0.002(5)

loop_
_atom_type_symbol
_atom_type_description
_atom_type_scat_dispersion_real
_atom_type_scat_dispersion_imag
_atom_type_scat_source
C C 0.0033 0.0016 'International Tables Vol C Tables 4.2.6.8 and 6.1.1.4'
H H 0.0000 0.0000 'International Tables Vol C Tables 4.2.6.8 and 6.1.1.4'
Li Li -0.0003 0.0001 'International Tables Vol C Tables 4.2.6.8 and 6.1.1.4'
O O 0.0106 0.0060 'International Tables Vol C Tables 4.2.6.8 and 6.1.1.4'
Rb Rb -0.9393 2.9676 'International Tables Vol C Tables 4.2.6.8 and 6.1.1.4'

loop_
_geom_angle_atom_site_label_1
_geom_angle_atom_site_label_2
_geom_angle_atom_site_label_3
_geom_angle
_geom_angle_site_symmetry_1
_geom_angle_site_symmetry_3
O3 Rb1 O2 59.1(3) . .
O3 Rb1 O1 113.0(3) . .
O2 Rb1 O1 58.1(3) . .
O3 Rb1 C1 111.7(3) . .
O2 Rb1 C1 83.3(3) . .
O1 Rb1 C1 81.9(3) . .
O3 Rb1 C21 109.7(3) . .
O2 Rb1 C21 127.9(4) . .
O1 Rb1 C21 91.4(3) . .
C1 Rb1 C21 137.4(4) . .
O3 Rb1 C2 86.9(3) . .
O2 Rb1 C2 77.1(3) . .
O1 Rb1 C2 100.1(3) . .
C1 Rb1 C2 26.5(4) . .
C21 Rb1 C2 154.4(4) . .
O3 Rb1 C22 83.9(3) . .
O2 Rb1 C22 121.1(4) . .
O1 Rb1 C22 110.0(3) . .
C1 Rb1 C22 155.6(4) . .
C21 Rb1 C22 27.2(4) . .
C2 Rb1 C22 149.8(4) . .
O3 Rb1 C15 132.2(3) . .
O2 Rb1 C15 107.7(3) . .
O1 Rb1 C15 87.7(3) . .
C1 Rb1 C15 25.9(3) . .
C21 Rb1 C15 112.4(4) . .
C2 Rb1 C15 46.2(4) . .
C22 Rb1 C15 130.5(4) . .
O3 Rb1 C35 129.0(3) . .
O2 Rb1 C35 147.7(3) . .
O1 Rb1 C35 95.7(3) . .
C1 Rb1 C35 113.5(4) . .
C21 Rb1 C35 25.0(3) . .
C2 Rb1 C35 130.0(4) . .
C22 Rb1 C35 46.0(3) . .
C15 Rb1 C35 87.9(3) . .
O3 Rb1 C16 121.0(3) . .
O2 Rb1 C16 124.6(3) . .
O1 Rb1 C16 112.1(3) . .
C1 Rb1 C16 42.7(3) . .
C21 Rb1 C16 105.1(3) . .
C2 Rb1 C16 49.4(3) . .
C22 Rb1 C16 113.4(3) . .
C15 Rb1 C16 25.0(3) . .
C35 Rb1 C16 80.7(3) . .
O3 Rb1 C3 80.1(3) . .
O2 Rb1 C3 93.8(3) . .
O1 Rb1 C3 124.4(3) . .
C1 Rb1 C3 45.3(4) . .
C21 Rb1 C3 136.8(4) . .
C2 Rb1 C3 24.4(3) . .
C22 Rb1 C3 125.3(4) . .
C15 Rb1 C3 53.7(3) . .
C35 Rb1 C3 117.9(3) . .
C16 Rb1 C3 43.0(3) . .
O3 Rb1 C23 78.1(3) . .
O2 Rb1 C23 131.4(3) . .
O1 Rb1 C23 134.3(3) . .
C1 Rb1 C23 137.4(4) . .
C21 Rb1 C23 45.3(3) . .
C2 Rb1 C23 125.3(4) . .
C22 Rb1 C23 24.5(3) . .
C15 Rb1 C23 118.4(3) . .
C35 Rb1 C23 52.7(3) . .
C16 Rb1 C23 95.8(3) . .
C3 Rb1 C23 100.9(3) . .
O4 Rb2 O6 106.6(3) . .
O4 Rb2 O5 57.2(3) . .
O6 Rb2 O5 57.0(3) . .
O4 Rb2 C28 116.2(3) . .
O6 Rb2 C28 85.0(3) . .
O5 Rb2 C28 84.0(3) . .
O4 Rb2 C8 112.7(3) . .
O6 Rb2 C8 84.2(3) . .
O5 Rb2 C8 126.8(3) . .
C28 Rb2 C8 131.1(4) . .
O4 Rb2 C7 88.9(3) . .
O6 Rb2 C7 104.4(3) . .
O5 Rb2 C7 125.3(3) . .
C28 Rb2 C7 149.9(4) . .
C8 Rb2 C7 27.5(4) . .
O4 Rb2 C27 93.3(3) . .
O6 Rb2 C27 105.4(3) . .
O5 Rb2 C27 81.3(3) . .
C28 Rb2 C27 26.8(3) . .
C8 Rb2 C27 148.8(4) . .
C7 Rb2 C27 148.0(4) . .
O4 Rb2 C29 139.5(3) . .
O6 Rb2 C29 88.5(3) . .
O5 Rb2 C29 107.5(3) . .
C28 Rb2 C29 26.1(3) . .
C8 Rb2 C29 106.0(3) . .
C7 Rb2 C29 124.2(3) . .
C27 Rb2 C29 46.3(3) . .
O4 Rb2 C9 134.9(3) . .
O6 Rb2 C9 88.7(3) . .
O5 Rb2 C9 143.4(3) . .
C28 Rb2 C9 107.1(3) . .
C8 Rb2 C9 25.3(3) . .
C7 Rb2 C9 46.0(3) . .
C27 Rb2 C9 123.8(3) . .
C29 Rb2 C9 81.3(3) . .
O4 Rb2 C6 86.7(3) . .
O6 Rb2 C6 127.9(3) . .
O5 Rb2 C6 138.5(3) . .
C28 Rb2 C6 134.3(3) . .
C8 Rb2 C6 45.3(3) . .
C7 Rb2 C6 24.0(3) . .
C27 Rb2 C6 124.3(4) . .
C29 Rb2 C6 113.7(3) . .
C9 Rb2 C6 52.5(3) . .
O4 Rb2 C26 90.5(3) . .
O6 Rb2 C26 128.7(3) . .
O5 Rb2 C26 99.7(3) . .
C28 Rb2 C26 45.0(3) . .
C8 Rb2 C26 133.5(3) . .
C7 Rb2 C26 124.4(4) . .
C27 Rb2 C26 23.9(3) . .
C29 Rb2 C26 52.9(3) . .
C9 Rb2 C26 112.9(3) . .
C6 Rb2 C26 100.5(3) . .
O4 Rb2 C39 132.0(3) . .
O6 Rb2 C39 110.8(3) . .
O5 Rb2 C39 125.4(3) . .
C28 Rb2 C39 41.7(3) . .
C8 Rb2 C39 100.2(3) . .
C7 Rb2 C39 109.2(3) . .
C27 Rb2 C39 48.6(3) . .
C29 Rb2 C39 23.5(3) . .
C9 Rb2 C39 75.4(3) . .
C6 Rb2 C39 93.2(3) . .
C26 Rb2 C39 42.4(3) . .
O3 Rb3 C24 84.3(3) . .
C4 Rb3 C24 139.1(3) . .
O3 Rb3 C33 72.9(3) . 1_655
C4 Rb3 C33 142.0(3) . 1_655
C24 Rb3 C33 73.9(3) . 1_655
O3 Rb3 C25 108.1(3) . .
C4 Rb3 C25 135.6(3) . .
C24 Rb3 C25 23.8(3) . .
C33 Rb3 C25 82.4(3) 1_655 .
O3 Rb3 C3 75.1(3) . .
C4 Rb3 C3 23.7(3) . .
C24 Rb3 C3 117.7(3) . .
C33 Rb3 C3 144.6(3) 1_655 .
C25 Rb3 C3 122.3(3) . .
O3 Rb3 C5 113.3(3) . .
C4 Rb3 C5 23.6(3) . .
C24 Rb3 C5 135.6(3) . .
C33 Rb3 C5 148.9(3) 1_655 .
C25 Rb3 C5 120.9(3) . .
C3 Rb3 C5 41.6(3) . .
O3 Rb3 C13 74.4(3) . 1_655
C4 Rb3 C13 73.4(3) . 1_655
C24 Rb3 C13 141.6(3) . 1_655
C33 Rb3 C13 69.5(3) 1_655 1_655
C25 Rb3 C13 149.9(3) . 1_655
C3 Rb3 C13 87.6(3) . 1_655
C5 Rb3 C13 82.6(3) . 1_655
O3 Rb3 C11 117.4(3) . 1_655
C4 Rb3 C11 75.2(3) . 1_655
C24 Rb3 C11 142.1(3) . 1_655
C33 Rb3 C11 83.1(3) 1_655 1_655
C25 Rb3 C11 125.0(3) . 1_655
C3 Rb3 C11 98.6(3) . 1_655
C5 Rb3 C11 66.8(3) . 1_655
C13 Rb3 C11 43.0(3) 1_655 1_655
O3 Rb3 C31 116.2(3) . 1_655
C4 Rb3 C31 139.6(3) . 1_655
C24 Rb3 C31 77.1(3) . 1_655
C33 Rb3 C31 43.4(3) 1_655 1_655
C25 Rb3 C31 67.7(3) . 1_655
C3 Rb3 C31 163.2(3) . 1_655
C5 Rb3 C31 122.5(3) . 1_655
C13 Rb3 C31 84.0(3) 1_655 1_655
C11 Rb3 C31 65.6(3) 1_655 1_655
O3 Rb3 C32 95.4(3) . 1_655
C4 Rb3 C32 139.5(3) . 1_655
C24 Rb3 C32 81.3(3) . 1_655
C33 Rb3 C32 23.2(3) 1_655 1_655
C25 Rb3 C32 80.4(3) . 1_655
C3 Rb3 C32 157.0(3) . 1_655
C5 Rb3 C32 132.9(3) . 1_655
C13 Rb3 C32 69.5(3) 1_655 1_655
C11 Rb3 C32 66.8(3) 1_655 1_655
C31 Rb3 C32 22.2(3) 1_655 1_655
O3 Rb3 C23 71.8(3) . .
C4 Rb3 C23 117.6(3) . .
C24 Rb3 C23 23.4(3) . .
C33 Rb3 C23 89.3(3) 1_655 .
C25 Rb3 C23 41.0(3) . .
C3 Rb3 C23 94.9(3) . .
C5 Rb3 C23 121.7(3) . .
C13 Rb3 C23 144.2(3) 1_655 .
C11 Rb3 C23 165.3(3) 1_655 .
C31 Rb3 C23 100.4(3) 1_655 .
C32 Rb3 C23 102.0(3) 1_655 .
C39 Rb4 O8 119.5(3) . .
C39 Rb4 O9 143.9(3) . 2_576
O8 Rb4 O9 89.4(2) . 2_576
C39 Rb4 O7 125.1(3) . .
O8 Rb4 O7 56.2(3) . .
O9 Rb4 O7 88.1(3) 2_576 .
C39 Rb4 C38 27.3(3) . .
O8 Rb4 C38 131.2(3) . .
O9 Rb4 C38 138.8(3) 2_576 .
O7 Rb4 C38 107.6(3) . .
C39 Rb4 O9 117.9(3) . .
O8 Rb4 O9 55.8(2) . .
O9 Rb4 O9 58.9(3) 2_576 .
O7 Rb4 O9 102.4(3) . .
C38 Rb4 O9 144.8(3) . .
C39 Rb4 C29 26.5(3) . .
O8 Rb4 C29 93.1(3) . .
O9 Rb4 C29 155.7(3) 2_576 .
O7 Rb4 C29 113.3(3) . .
C38 Rb4 C29 47.7(4) . .
O9 Rb4 C29 103.2(3) . .
C39 Rb4 C40 26.5(3) . .
O8 Rb4 C40 133.0(3) . .
O9 Rb4 C40 117.7(3) 2_576 .
O7 Rb4 C40 150.0(3) . .
C38 Rb4 C40 43.0(3) . .
O9 Rb4 C40 104.1(3) . .
C29 Rb4 C40 46.5(3) . .
C39 Rb4 C37 43.2(3) . .
O8 Rb4 C37 156.8(3) . .
O9 Rb4 C37 113.1(3) 2_576 .
O7 Rb4 C37 116.4(3) . .
C38 Rb4 C37 25.8(3) . .
O9 Rb4 C37 140.5(3) . .
C29 Rb4 C37 68.9(3) . .
C40 Rb4 C37 41.5(3) . .
C39 Rb4 C26 47.4(3) . .
O8 Rb4 C26 113.2(3) . .
O9 Rb4 C26 143.0(3) 2_576 .
O7 Rb4 C26 81.8(3) . .
C38 Rb4 C26 26.0(3) . .
O9 Rb4 C26 158.1(3) . .
C29 Rb4 C26 56.3(3) . .
C40 Rb4 C26 68.4(3) . .
C37 Rb4 C26 44.9(3) . .
C39 Rb4 C36 42.0(3) . .
O8 Rb4 C36 157.1(3) . .
O9 Rb4 C36 103.8(3) 2_576 .
O7 Rb4 C36 141.2(3) . .
C38 Rb4 C36 41.8(3) . .
O9 Rb4 C36 115.5(3) . .
C29 Rb4 C36 67.2(3) . .
C40 Rb4 C36 24.2(3) . .
C37 Rb4 C36 25.1(3) . .
C26 Rb4 C36 66.4(3) . .
C39 Rb4 C58 166.9(4) . 2_576
O8 Rb4 C58 73.4(3) . 2_576
O9 Rb4 C58 25.6(3) 2_576 2_576
O7 Rb4 C58 62.6(3) . 2_576
C38 Rb4 C58 145.5(4) . 2_576
O9 Rb4 C58 66.3(3) . 2_576
C29 Rb4 C58 165.9(4) . 2_576
C40 Rb4 C58 142.7(3) . 2_576
C37 Rb4 C58 125.2(3) . 2_576
C26 Rb4 C58 132.3(4) . 2_576
C36 Rb4 C58 125.0(3) . 2_576
O12 Rb5 O11 76.5(3) . .
O12 Rb5 O10 59.3(3) . 2_565
O11 Rb5 O10 87.6(3) . 2_565
O12 Rb5 C17 126.7(3) . .
O11 Rb5 C17 117.8(4) . .
O10 Rb5 C17 154.4(3) 2_565 .
O12 Rb5 O10 105.8(2) . .
O11 Rb5 O10 56.6(3) . .
O10 Rb5 O10 64.3(3) 2_565 .
C17 Rb5 O10 125.3(3) . .
O12 Rb5 C18 130.5(3) . .
O11 Rb5 C18 141.8(4) . .
O10 Rb5 C18 127.9(3) 2_565 .
C17 Rb5 C18 26.9(3) . .
O10 Rb5 C18 121.2(3) . .
O12 Rb5 C3 99.7(3) . .
O11 Rb5 C3 108.0(3) . .
O10 Rb5 C3 150.9(3) 2_565 .
C17 Rb5 C3 28.1(3) . .
O10 Rb5 C3 144.7(3) . .
C18 Rb5 C3 48.7(4) . .
O12 Rb5 C6 107.8(3) . .
O11 Rb5 C6 165.7(4) . .
O10 Rb5 C6 106.4(3) 2_565 .
C17 Rb5 C6 48.4(4) . .
O10 Rb5 C6 131.9(3) . .
C18 Rb5 C6 26.9(3) . .
C3 Rb5 C6 58.2(4) . .
O12 Rb5 C4 82.8(3) . .
O11 Rb5 C4 122.8(3) . .
O10 Rb5 C4 125.1(3) 2_565 .
C17 Rb5 C4 45.2(3) . .
O10 Rb5 C4 170.3(3) . .
C18 Rb5 C4 52.2(3) . .
C3 Rb5 C4 26.1(3) . .
C6 Rb5 C4 46.4(4) . .
O12 Rb5 C16 144.2(3) . .
O11 Rb5 C16 100.3(3) . .
O10 Rb5 C16 156.3(3) 2_565 .
C17 Rb5 C16 24.9(3) . .
O10 Rb5 C16 101.4(3) . .
C18 Rb5 C16 41.5(3) . .
C3 Rb5 C16 46.6(3) . .
C6 Rb5 C16 68.0(3) . .
C4 Rb5 C16 68.9(3) . .
O12 Rb5 C5 86.8(3) . .
O11 Rb5 C5 146.9(3) . .
O10 Rb5 C5 108.4(3) 2_565 .
C17 Rb5 C5 52.3(3) . .
O10 Rb5 C5 156.5(3) . .
C18 Rb5 C5 43.8(3) . .
C3 Rb5 C5 46.5(4) . .
C6 Rb5 C5 25.6(3) . .
C4 Rb5 C5 25.1(3) . .
C16 Rb5 C5 76.9(3) . .
O12 Rb5 C59 42.4(3) . 2_565
O11 Rb5 C59 68.9(3) . 2_565
O10 Rb5 C59 23.8(3) 2_565 2_565
C17 Rb5 C59 167.6(3) . 2_565
O10 Rb5 C59 67.0(3) . 2_565
C18 Rb5 C59 149.1(4) . 2_565
C3 Rb5 C59 142.1(3) . 2_565
C6 Rb5 C59 123.7(4) . 2_565
C4 Rb5 C59 122.5(3) . 2_565
C16 Rb5 C59 167.1(3) . 2_565
C5 Rb5 C59 116.1(3) . 2_565
C38 Li1 C40 61.1(8) . .
C38 Li1 C39 36.7(6) . .
C40 Li1 C39 37.1(6) . .
C38 Li1 C17 144.5(13) . .
C40 Li1 C17 152.6(13) . .
C39 Li1 C17 165.5(13) . .
C38 Li1 C36 61.0(8) . .
C40 Li1 C36 35.6(6) . .
C39 Li1 C36 61.0(8) . .
C17 Li1 C36 133.5(12) . .
C38 Li1 C37 36.7(6) . .
C40 Li1 C37 60.8(8) . .
C39 Li1 C37 61.4(7) . .
C17 Li1 C37 129.6(12) . .
C36 Li1 C37 36.9(6) . .
C38 Li1 C18 127.8(12) . .
C40 Li1 C18 150.7(12) . .
C39 Li1 C18 129.6(12) . .
C17 Li1 C18 35.9(6) . .
C36 Li1 C18 169.3(12) . .
C37 Li1 C18 145.4(12) . .
C38 Li1 C16 169.8(13) . .
C40 Li1 C16 117.3(11) . .
C39 Li1 C16 147.7(13) . .
C17 Li1 C16 35.5(6) . .
C36 Li1 C16 111.2(11) . .
C37 Li1 C16 133.1(12) . .
C18 Li1 C16 59.1(7) . .
C38 Li1 C20 152.2(12) . .
C40 Li1 C20 99.8(10) . .
C39 Li1 C20 115.9(11) . .
C17 Li1 C20 59.7(7) . .
C36 Li1 C20 116.1(11) . .
C37 Li1 C20 152.6(13) . .
C18 Li1 C20 59.6(7) . .
C16 Li1 C20 35.6(5) . .
C38 Li1 C19 131.0(12) . .
C40 Li1 C19 115.5(11) . .
C39 Li1 C19 108.1(10) . .
C17 Li1 C19 59.6(7) . .
C36 Li1 C19 146.1(12) . .
C37 Li1 C19 167.6(12) . .
C18 Li1 C19 35.6(5) . .
C16 Li1 C19 59.2(7) . .
C20 Li1 C19 35.9(5) . .
C38 Li1 Li3 93.2(9) . .
C40 Li1 Li3 58.2(8) . .
C39 Li1 Li3 57.4(7) . .
C17 Li1 Li3 114.7(10) . .
C36 Li1 Li3 92.9(10) . .
C37 Li1 Li3 115.2(10) . .
C18 Li1 Li3 92.6(9) . .
C16 Li1 Li3 93.9(9) . .
C20 Li1 Li3 59.1(7) . .
C19 Li1 Li3 58.1(7) . .
C38 Li1 Li2 116.3(11) . .
C40 Li1 Li2 58.5(7) . .
C39 Li1 Li2 94.3(9) . .
C17 Li1 Li2 94.1(9) . .
C36 Li1 Li2 58.8(8) . .
C37 Li1 Li2 94.6(10) . .
C18 Li1 Li2 114.6(10) . .
C16 Li1 Li2 59.5(7) . .
C20 Li1 Li2 58.0(7) . .
C19 Li1 Li2 92.7(9) . .
Li3 Li1 Li2 71.2(8) . .
C13 Li2 C33 127.1(11) . .
C13 Li2 C34 152.9(12) . .
C33 Li2 C34 37.2(6) . .
C13 Li2 C14 36.8(6) . .
C33 Li2 C14 155.0(12) . .
C34 Li2 C14 143.0(12) . .
C13 Li2 C12 33.8(6) . .
C33 Li2 C12 116.2(10) . .
C34 Li2 C12 152.9(11) . .
C14 Li2 C12 61.7(7) . .
C13 Li2 C32 116.7(11) . .
C33 Li2 C32 33.4(5) . .
C34 Li2 C32 62.8(7) . .
C14 Li2 C32 152.4(12) . .
C12 Li2 C32 91.1(8) . .
C13 Li2 C40 128.2(11) . .
C33 Li2 C40 56.3(6) . .
C34 Li2 C40 67.3(7) . .
C14 Li2 C40 145.6(11) . .
C12 Li2 C40 94.7(8) . .
C32 Li2 C40 31.8(5) . .
C13 Li2 C20 56.1(7) . .
C33 Li2 C20 127.3(10) . .
C34 Li2 C20 147.9(11) . .
C14 Li2 C20 65.4(7) . .
C12 Li2 C20 31.2(5) . .
C32 Li2 C20 94.3(8) . .
C40 Li2 C20 81.5(7) . .
C13 Li2 C36 148.9(11) . .
C33 Li2 C36 66.6(7) . .
C34 Li2 C36 56.1(7) . .
C14 Li2 C36 138.1(10) . .
C12 Li2 C36 116.8(9) . .
C32 Li2 C36 56.6(6) . .
C40 Li2 C36 29.8(4) . .
C20 Li2 C36 93.0(8) . .
C13 Li2 C35 172.3(11) . .
C33 Li2 C35 60.5(7) . .
C34 Li2 C35 31.9(5) . .
C14 Li2 C35 135.8(10) . .
C12 Li2 C35 148.1(10) . .
C32 Li2 C35 70.3(7) . .
C40 Li2 C35 55.8(6) . .
C20 Li2 C35 121.9(9) . .
C36 Li2 C35 31.3(5) . .
C13 Li2 C16 67.2(7) . .
C33 Li2 C16 147.7(11) . .
C34 Li2 C16 139.3(11) . .
C14 Li2 C16 54.9(6) . .
C12 Li2 C16 56.8(6) . .
C32 Li2 C16 115.8(9) . .
C40 Li2 C16 91.7(8) . .
C20 Li2 C16 30.2(4) . .
C36 Li2 C16 88.0(7) . .
C35 Li2 C16 107.4(8) . .
C13 Li2 C15 59.8(7) . .
C33 Li2 C15 173.2(11) . .
C34 Li2 C15 137.0(11) . .
C14 Li2 C15 30.7(5) . .
C12 Li2 C15 69.1(7) . .
C32 Li2 C15 146.4(10) . .
C40 Li2 C15 120.2(9) . .
C20 Li2 C15 54.7(6) . .
C36 Li2 C15 107.4(8) . .
C35 Li2 C15 112.7(9) . .
C16 Li2 C15 30.6(4) . .
C11 Li3 C10 37.5(6) . .
C11 Li3 C31 122.1(11) . .
C10 Li3 C31 148.7(12) . .
C11 Li3 C30 149.6(12) . .
C10 Li3 C30 141.5(12) . .
C31 Li3 C30 37.5(6) . .
C11 Li3 C32 113.5(10) . .
C10 Li3 C32 150.9(11) . .
C31 Li3 C32 33.4(5) . .
C30 Li3 C32 62.5(7) . .
C11 Li3 C39 149.6(11) . .
C10 Li3 C39 141.6(11) . .
C31 Li3 C39 69.3(7) . .
C30 Li3 C39 57.2(7) . .
C32 Li3 C39 58.5(6) . .
C11 Li3 C9 62.4(7) . .
C10 Li3 C9 33.2(5) . .
C31 Li3 C9 174.6(11) . .
C30 Li3 C9 137.1(11) . .
C32 Li3 C9 149.8(11) . .
C39 Li3 C9 108.5(9) . .
C11 Li3 C12 32.8(5) . .
C10 Li3 C12 61.3(7) . .
C31 Li3 C12 115.7(10) . .
C30 Li3 C12 152.9(11) . .
C32 Li3 C12 91.6(8) . .
C39 Li3 C12 117.5(10) . .
C9 Li3 C12 69.7(7) . .
C11 Li3 C40 126.1(11) . .
C10 Li3 C40 148.5(11) . .
C31 Li3 C40 57.9(7) . .
C30 Li3 C40 68.3(7) . .
C32 Li3 C40 32.4(5) . .
C39 Li3 C40 31.6(5) . .
C9 Li3 C40 122.9(9) . .
C12 Li3 C40 94.5(9) . .
C11 Li3 C29 175.7(12) . .
C10 Li3 C29 138.3(11) . .
C31 Li3 C29 61.9(7) . .
C30 Li3 C29 32.6(5) . .
C32 Li3 C29 70.7(7) . .
C39 Li3 C29 31.3(5) . .
C9 Li3 C29 113.6(9) . .
C12 Li3 C29 148.8(11) . .
C40 Li3 C29 56.8(6) . .
C11 Li3 C19 68.5(7) . .
C10 Li3 C19 56.8(6) . .
C31 Li3 C19 151.2(12) . .
C30 Li3 C19 141.4(11) . .
C32 Li3 C19 118.8(10) . .
C39 Li3 C19 89.3(8) . .
C9 Li3 C19 31.1(4) . .
C12 Li3 C19 56.7(6) . .
C40 Li3 C19 93.8(8) . .
C29 Li3 C19 108.9(9) . .
C11 Li3 C20 56.5(6) . .
C10 Li3 C20 67.2(7) . .
C31 Li3 C20 128.1(11) . .
C30 Li3 C20 149.4(12) . .
C32 Li3 C20 95.5(9) . .
C39 Li3 C20 93.7(8) . .
C9 Li3 C20 56.3(6) . .
C12 Li3 C20 30.8(4) . .
C40 Li3 C20 81.8(8) . .
C29 Li3 C20 123.1(10) . .
C19 Li3 C20 31.0(4) . .
C2 C1 C15 123.9(13) . .
C2 C1 Rb1 80.7(8) . .
C15 C1 Rb1 86.5(8) . .
C2 C1 H1 118.1 . .
C15 C1 H1 118.1 . .
Rb1 C1 H1 103.7 . .
C1 C2 C3 125.5(13) . .
C1 C2 Rb1 72.9(8) . .
C3 C2 Rb1 90.5(8) . .
C1 C2 H2 117.2 . .
C3 C2 H2 117.2 . .
Rb1 C2 H2 108.2 . .
C2 C3 C4 133.3(13) . .
C2 C3 C17 110.7(12) . .
C4 C3 C17 112.0(12) . .
C2 C3 Rb5 90.9(8) . .
C4 C3 Rb5 83.9(8) . .
C17 C3 Rb5 73.4(7) . .
C2 C3 Rb1 65.1(7) . .
C4 C3 Rb1 140.3(9) . .
C17 C3 Rb1 80.4(7) . .
Rb5 C3 Rb1 135.2(4) . .
C2 C3 Rb3 129.2(9) . .
C4 C3 Rb3 67.8(7) . .
C17 C3 Rb3 90.7(7) . .
Rb5 C3 Rb3 139.8(5) . .
Rb1 C3 Rb3 74.7(3) . .
C5 C4 C3 124.6(12) . .
C5 C4 Rb5 81.1(7) . .
C3 C4 Rb5 70.0(7) . .
C5 C4 Rb3 88.9(8) . .
C3 C4 Rb3 88.4(8) . .
Rb5 C4 Rb3 144.1(4) . .
C5 C4 H4 117.7 . .
C3 C4 H4 117.7 . .
Rb5 C4 H4 122.3 . .
Rb3 C4 H4 92.8 . .
C4 C5 C6 123.4(12) . .
C4 C5 Rb5 73.8(7) . .
C6 C5 Rb5 72.0(7) . .
C4 C5 Rb3 67.5(7) . .
C6 C5 Rb3 102.7(8) . .
Rb5 C5 Rb3 128.6(4) . .
C4 C5 H5 118.3 . .
C6 C5 H5 118.3 . .
Rb5 C5 H5 128.4 . .
Rb3 C5 H5 99.9 . .
C7 C6 C5 134.3(13) . .
C7 C6 C18 113.4(12) . .
C5 C6 C18 110.9(13) . .
C7 C6 Rb5 101.1(8) . .
C5 C6 Rb5 82.5(7) . .
C18 C6 Rb5 71.3(6) . .
C7 C6 Rb2 63.5(7) . .
C5 C6 Rb2 132.9(8) . .
C18 C6 Rb2 84.3(7) . .
Rb5 C6 Rb2 143.3(4) . .
C6 C7 C8 124.3(13) . .
C6 C7 Rb2 92.6(8) . .
C8 C7 Rb2 74.9(7) . .
C6 C7 H7 117.9 . .
C8 C7 H7 117.9 . .
Rb2 C7 H7 103.4 . .
C9 C8 C7 122.4(13) . .
C9 C8 Rb2 90.9(7) . .
C7 C8 Rb2 77.6(8) . .
C9 C8 H8 118.8 . .
C7 C8 H8 118.8 . .
Rb2 C8 H8 101.9 . .
C19 C9 C10 112.3(12) . .
C19 C9 C8 111.5(11) . .
C10 C9 C8 134.9(13) . .
C19 C9 Li3 76.1(9) . .
C10 C9 Li3 59.3(9) . .
C8 C9 Li3 144.2(10) . .
C19 C9 Rb2 86.5(7) . .
C10 C9 Rb2 129.1(8) . .
C8 C9 Rb2 63.8(7) . .
Li3 C9 Rb2 82.5(6) . .
C9 C10 C11 123.8(13) . .
C9 C10 Li3 87.5(10) . .
C11 C10 Li3 71.1(9) . .
C9 C10 H10 118.1 . .
C11 C10 H10 118.1 . .
Li3 C10 H10 113.0 . .
C12 C11 C10 122.0(12) . .
C12 C11 Li3 88.6(10) . .
C10 C11 Li3 71.4(9) . .
C12 C11 Rb3 83.2(8) . 1_455
C10 C11 Rb3 144.6(8) . 1_455
Li3 C11 Rb3 86.3(7) . 1_455
C12 C11 H11 119.0 . .
C10 C11 H11 119.0 . .
Li3 C11 H11 110.7 . .
C20 C12 C11 113.2(12) . .
C20 C12 C13 110.3(12) . .
C11 C12 C13 136.1(12) . .
C20 C12 Li2 77.8(9) . .
C11 C12 Li2 135.5(9) . .
C13 C12 Li2 60.2(8) . .
C20 C12 Li3 76.9(8) . .
C11 C12 Li3 58.6(8) . .
C13 C12 Li3 140.1(10) . .
Li2 C12 Li3 84.9(8) . .
C20 C12 Rb3 144.4(8) . 1_455
C11 C12 Rb3 74.6(7) . 1_455
C13 C12 Rb3 73.8(7) . 1_455
Li2 C12 Rb3 74.2(6) . 1_455
Li3 C12 Rb3 79.0(6) . 1_455
C12 C13 C14 122.7(12) . .
C12 C13 Li2 86.1(9) . .
C14 C13 Li2 75.3(9) . .
C12 C13 Rb3 83.7(8) . 1_455
C14 C13 Rb3 141.9(9) . 1_455
Li2 C13 Rb3 80.5(6) . 1_455
C12 C13 H13 118.6 . .
C14 C13 H13 118.6 . .
Li2 C13 H13 109.6 . .
C15 C14 C13 125.1(12) . .
C15 C14 Li2 92.0(10) . .
C13 C14 Li2 67.9(9) . .
C15 C14 H14 117.4 . .
C13 C14 H14 117.4 . .
Li2 C14 H14 111.8 . .
C14 C15 C1 137.8(13) . .
C14 C15 C16 110.1(12) . .
C1 C15 C16 111.3(12) . .
C14 C15 Li2 57.3(8) . .
C1 C15 Li2 146.0(10) . .
C16 C15 Li2 72.4(8) . .
C14 C15 Rb1 124.8(9) . .
C1 C15 Rb1 67.6(7) . .
C16 C15 Rb1 84.1(7) . .
Li2 C15 Rb1 79.6(6) . .
C17 C16 C20 109.0(11) . .
C17 C16 C15 124.6(12) . .
C20 C16 C15 122.4(11) . .
C17 C16 Li1 70.9(9) . .
C20 C16 Li1 73.1(9) . .
C15 C16 Li1 140.5(10) . .
C17 C16 Li2 142.2(9) . .
C20 C16 Li2 72.8(8) . .
C15 C16 Li2 77.0(9) . .
Li1 C16 Li2 74.0(8) . .
C17 C16 Rb5 64.7(6) . .
C20 C16 Rb5 89.9(7) . .
C15 C16 Rb5 94.3(7) . .
Li1 C16 Rb5 123.6(8) . .
Li2 C16 Rb5 151.2(7) . .
C17 C16 Rb1 81.5(7) . .
C20 C16 Rb1 142.3(7) . .
C15 C16 Rb1 71.0(7) . .
Li1 C16 Rb1 76.9(7) . .
Li2 C16 Rb1 77.4(6) . .
Rb5 C16 Rb1 126.1(4) . .
C16 C17 C18 108.3(11) . .
C16 C17 C3 123.9(12) . .
C18 C17 C3 122.6(12) . .
C16 C17 Li1 73.6(9) . .
C18 C17 Li1 73.2(9) . .
C3 C17 Li1 139.8(11) . .
C16 C17 Rb5 90.4(7) . .
C18 C17 Rb5 79.2(7) . .
C3 C17 Rb5 78.5(7) . .
Li1 C17 Rb5 141.2(8) . .
C16 C17 Rb1 75.4(7) . .
C18 C17 Rb1 145.8(8) . .
C3 C17 Rb1 75.2(7) . .
Li1 C17 Rb1 75.7(7) . .
Rb5 C17 Rb1 135.0(4) . .
C17 C18 C19 108.5(11) . .
C17 C18 C6 125.3(11) . .
C19 C18 C6 121.3(12) . .
C17 C18 Li1 70.9(9) . .
C19 C18 Li1 73.8(9) . .
C6 C18 Li1 141.3(10) . .
C17 C18 Rb5 74.0(7) . .
C19 C18 Rb5 93.0(7) . .
C6 C18 Rb5 81.8(7) . .
Li1 C18 Rb5 135.7(8) . .
C17 C18 Rb2 143.9(8) . .
C19 C18 Rb2 78.5(7) . .
C6 C18 Rb2 71.9(7) . .
Li1 C18 Rb2 77.7(7) . .
Rb5 C18 Rb2 142.0(4) . .
C18 C19 C9 126.8(12) . .
C18 C19 C20 107.1(11) . .
C9 C19 C20 123.4(11) . .
C18 C19 Li1 70.6(9) . .
C9 C19 Li1 137.4(10) . .
C20 C19 Li1 71.6(9) . .
C18 C19 Li3 140.9(9) . .
C9 C19 Li3 72.8(9) . .
C20 C19 Li3 75.7(8) . .
Li1 C19 Li3 73.8(8) . .
C18 C19 Rb2 78.8(7) . .
C9 C19 Rb2 70.4(7) . .
C20 C19 Rb2 143.8(7) . .
Li1 C19 Rb2 77.4(6) . .
Li3 C19 Rb2 78.1(6) . .
C16 C20 C12 127.2(12) . .
C16 C20 C19 107.1(10) . .
C12 C20 C19 123.8(11) . .
C16 C20 Li1 71.3(9) . .
C12 C20 Li1 134.0(10) . .
C19 C20 Li1 72.5(9) . .
C16 C20 Li2 77.0(8) . .
C12 C20 Li2 71.0(9) . .
C19 C20 Li2 143.3(9) . .
Li1 C20 Li2 74.7(8) . .
C16 C20 Li3 142.5(9) . .
C12 C20 Li3 72.3(8) . .
C19 C20 Li3 73.2(8) . .
Li1 C20 Li3 73.3(8) . .
Li2 C20 Li3 82.1(7) . .
C35 C21 C22 124.1(13) . .
C35 C21 Rb1 89.0(8) . .
C22 C21 Rb1 79.7(7) . .
C35 C21 H21 118.0 . .
C22 C21 H21 118.0 . .
Rb1 C21 H21 102.1 . .
C23 C22 C21 122.7(13) . .
C23 C22 Rb1 91.1(8) . .
C21 C22 Rb1 73.1(7) . .
C23 C22 H22 118.6 . .
C21 C22 H22 118.6 . .
Rb1 C22 H22 106.4 . .
C37 C23 C22 113.9(13) . .
C37 C23 C24 111.5(12) . .
C22 C23 C24 132.8(13) . .
C37 C23 Rb1 82.4(7) . .
C22 C23 Rb1 64.4(7) . .
C24 C23 Rb1 134.9(8) . .
C37 C23 Rb3 88.7(8) . .
C22 C23 Rb3 127.1(9) . .
C24 C23 Rb3 65.2(7) . .
Rb1 C23 Rb3 72.9(2) . .
C25 C24 C23 122.1(12) . .
C25 C24 Rb3 84.9(8) . .
C23 C24 Rb3 91.5(7) . .
C25 C24 H24 118.9 . .
C23 C24 H24 118.9 . .
Rb3 C24 H24 93.7 . .
C24 C25 C26 124.8(12) . .
C24 C25 Rb3 71.3(7) . .
C26 C25 Rb3 101.3(8) . .
C24 C25 H25 117.6 . .
C26 C25 H25 117.6 . .
Rb3 C25 H25 97.8 . .
C27 C26 C25 134.6(12) . .
C27 C26 C38 110.9(12) . .
C25 C26 C38 112.1(12) . .
C27 C26 Rb4 82.3(7) . .
C25 C26 Rb4 102.2(8) . .
C38 C26 Rb4 66.3(7) . .
C27 C26 Rb2 63.0(7) . .
C25 C26 Rb2 136.0(9) . .
C38 C26 Rb2 83.2(8) . .
Rb4 C26 Rb2 121.4(4) . .
C26 C27 C28 125.6(12) . .
C26 C27 Rb2 93.1(8) . .
C28 C27 Rb2 74.0(7) . .
C26 C27 Rb4 73.5(7) . .
C28 C27 Rb4 76.2(7) . .
Rb2 C27 Rb4 130.3(4) . .
C26 C27 H27 117.2 . .
C28 C27 H27 117.2 . .
Rb2 C27 H27 104.0 . .
Rb4 C27 H27 124.8 . .
C27 C28 C29 122.7(12) . .
C27 C28 Rb2 79.2(7) . .
C29 C28 Rb2 89.7(7) . .
C27 C28 Rb4 79.5(7) . .
C29 C28 Rb4 69.6(7) . .
Rb2 C28 Rb4 134.7(4) . .
C27 C28 H28 118.7 . .
C29 C28 H28 118.7 . .
Rb2 C28 H28 101.6 . .
Rb4 C28 H28 123.6 . .
C39 C29 C30 112.9(12) . .
C39 C29 C28 111.0(12) . .
C30 C29 C28 134.8(12) . .
C39 C29 Li3 73.1(9) . .
C30 C29 Li3 60.7(8) . .
C28 C29 Li3 145.6(10) . .
C39 C29 Rb4 69.3(7) . .
C30 C29 Rb4 101.8(8) . .
C28 C29 Rb4 84.4(7) . .
Li3 C29 Rb4 126.5(7) . .
C39 C29 Rb2 85.4(7) . .
C30 C29 Rb2 128.9(9) . .
C28 C29 Rb2 64.2(6) . .
Li3 C29 Rb2 82.7(6) . .
Rb4 C29 Rb2 129.2(4) . .
C29 C30 C31 122.8(12) . .
C29 C30 Li3 86.7(9) . .
C31 C30 Li3 69.5(9) . .
C29 C30 Rb4 56.2(7) . .
C31 C30 Rb4 88.7(8) . .
Li3 C30 Rb4 116.7(8) . .
C29 C30 H30 118.6 . .
C31 C30 H30 118.6 . .
Li3 C30 H30 115.2 . .
Rb4 C30 H30 127.2 . .
C32 C31 C30 122.7(12) . .
C32 C31 Li3 84.6(10) . .
C30 C31 Li3 73.0(9) . .
C32 C31 Rb3 79.2(8) . 1_455
C30 C31 Rb3 146.6(9) . 1_455
Li3 C31 Rb3 85.8(7) . 1_455
C32 C31 H31 118.6 . .
C30 C31 H31 118.6 . .
Li3 C31 H31 113.8 . .
Rb3 C31 H31 47.6 1_455 .
C31 C32 C33 135.6(13) . .
C31 C32 C40 113.6(12) . .
C33 C32 C40 109.4(11) . .
C31 C32 Li3 62.0(8) . .
C33 C32 Li3 141.1(10) . .
C40 C32 Li3 77.2(9) . .
C31 C32 Li2 141.2(11) . .
C33 C32 Li2 60.3(8) . .
C40 C32 Li2 76.1(8) . .
Li3 C32 Li2 85.9(8) . .
C31 C32 Rb3 78.6(8) . 1_455
C33 C32 Rb3 72.1(7) . 1_455
C40 C32 Rb3 145.7(8) . 1_455
Li3 C32 Rb3 81.8(6) . 1_455
Li2 C32 Rb3 75.5(6) . 1_455
C31 C32 Rb4 89.4(7) . .
C33 C32 Rb4 104.9(8) . .
C40 C32 Rb4 57.4(6) . .
Li3 C32 Rb4 110.0(6) . .
Li2 C32 Rb4 123.8(7) . .
Rb3 C32 Rb4 156.8(4) 1_455 .
C32 C33 C34 124.9(12) . .
C32 C33 Li2 86.3(10) . .
C34 C33 Li2 71.7(9) . .
C32 C33 Rb3 84.7(8) . 1_455
C34 C33 Rb3 138.1(8) . 1_455
Li2 C33 Rb3 82.9(7) . 1_455
C32 C33 H33 117.6 . .
C34 C33 H33 117.6 . .
Li2 C33 H33 114.2 . .
Rb3 C33 H33 45.2 1_455 .
C35 C34 C33 122.9(13) . .
C35 C34 Li2 90.2(10) . .
C33 C34 Li2 71.1(9) . .
C35 C34 H34 118.5 . .
C33 C34 H34 118.5 . .
Li2 C34 H34 109.6 . .
C21 C35 C34 136.2(13) . .
C21 C35 C36 112.6(12) . .
C34 C35 C36 110.6(12) . .
C21 C35 Li2 143.7(10) . .
C34 C35 Li2 57.9(8) . .
C36 C35 Li2 74.0(8) . .
C21 C35 Rb1 66.0(7) . .
C34 C35 Rb1 125.9(8) . .
C36 C35 Rb1 84.8(7) . .
Li2 C35 Rb1 79.7(5) . .
C40 C36 C37 108.4(11) . .
C40 C36 C35 124.9(12) . .
C37 C36 C35 123.5(12) . .
C40 C36 Li1 71.2(9) . .
C37 C36 Li1 71.7(9) . .
C35 C36 Li1 139.0(10) . .
C40 C36 Li2 74.3(8) . .
C37 C36 Li2 143.3(9) . .
C35 C36 Li2 74.7(9) . .
Li1 C36 Li2 75.1(8) . .
C40 C36 Rb4 71.5(6) . .
C37 C36 Rb4 73.8(6) . .
C35 C36 Rb4 104.8(7) . .
Li1 C36 Rb4 116.3(7) . .
Li2 C36 Rb4 136.9(6) . .
C40 C36 Rb1 140.3(8) . .
C37 C36 Rb1 80.5(7) . .
C35 C36 Rb1 70.8(7) . .
Li1 C36 Rb1 75.7(7) . .
Li2 C36 Rb1 76.6(5) . .
Rb4 C36 Rb1 145.3(4) . .
C23 C37 C38 126.6(12) . .
C23 C37 C36 123.0(12) . .
C38 C37 C36 106.6(11) . .
C23 C37 Li1 140.2(11) . .
C38 C37 Li1 70.5(9) . .
C36 C37 Li1 71.5(9) . .
C23 C37 Rb4 99.8(8) . .
C38 C37 Rb4 67.7(6) . .
C36 C37 Rb4 81.2(7) . .
Li1 C37 Rb4 119.8(8) . .
C23 C37 Rb1 74.3(7) . .
C38 C37 Rb1 141.5(8) . .
C36 C37 Rb1 76.1(7) . .
Li1 C37 Rb1 74.4(7) . .
Rb4 C37 Rb1 147.4(4) . .
C39 C38 C37 109.0(11) . .
C39 C38 C26 125.2(12) . .
C37 C38 C26 121.4(12) . .
C39 C38 Li1 71.8(9) . .
C37 C38 Li1 72.8(9) . .
C26 C38 Li1 140.5(11) . .
C39 C38 Rb4 74.7(6) . .
C37 C38 Rb4 86.5(7) . .
C26 C38 Rb4 87.7(7) . .
Li1 C38 Rb4 131.5(8) . .
C39 C38 Rb2 76.5(7) . .
C37 C38 Rb2 146.5(8) . .
C26 C38 Rb2 73.3(8) . .
Li1 C38 Rb2 78.2(7) . .
Rb4 C38 Rb2 125.9(4) . .
C38 C39 C29 124.4(11) . .
C38 C39 C40 106.7(11) . .
C29 C39 C40 123.9(12) . .
C38 C39 Li1 71.5(9) . .
C29 C39 Li1 142.1(11) . .
C40 C39 Li1 71.3(9) . .
C38 C39 Li3 144.6(9) . .
C29 C39 Li3 75.6(9) . .
C40 C39 Li3 75.3(9) . .
Li1 C39 Li3 76.1(8) . .
C38 C39 Rb4 78.1(7) . .
C29 C39 Rb4 84.3(7) . .
C40 C39 Rb4 85.3(7) . .
Li1 C39 Rb4 133.6(8) . .
Li3 C39 Rb4 136.6(7) . .
C38 C39 Rb2 80.7(7) . .
C29 C39 Rb2 71.1(7) . .
C40 C39 Rb2 145.0(8) . .
Li1 C39 Rb2 79.3(7) . .
Li3 C39 Rb2 79.6(6) . .
Rb4 C39 Rb2 129.4(4) . .
C36 C40 C39 109.3(11) . .
C36 C40 C32 125.9(12) . .
C39 C40 C32 122.5(12) . .
C36 C40 Li1 73.2(9) . .
C39 C40 Li1 71.6(9) . .
C32 C40 Li1 135.3(11) . .
C36 C40 Li3 145.7(10) . .
C39 C40 Li3 73.1(9) . .
C32 C40 Li3 70.4(9) . .
Li1 C40 Li3 75.6(8) . .
C36 C40 Li2 75.9(9) . .
C39 C40 Li2 143.4(10) . .
C32 C40 Li2 72.1(8) . .
Li1 C40 Li2 75.9(8) . .
Li3 C40 Li2 83.1(8) . .
C36 C40 Rb4 84.3(7) . .
C39 C40 Rb4 68.2(6) . .
C32 C40 Rb4 100.1(7) . .
Li1 C40 Rb4 123.3(8) . .
Li3 C40 Rb4 125.5(6) . .
Li2 C40 Rb4 147.0(7) . .
O1 C41 H41A 109.5 . .
O1 C41 H41B 109.5 . .
H41A C41 H41B 109.5 . .
O1 C41 H41C 109.5 . .
H41A C41 H41C 109.5 . .
H41B C41 H41C 109.5 . .
O1 C42 C43 110.5(13) . .
O1 C42 H42A 109.5 . .
C43 C42 H42A 109.5 . .
O1 C42 H42B 109.5 . .
C43 C42 H42B 109.5 . .
H42A C42 H42B 108.1 . .
O2 C43 C42 109.0(13) . .
O2 C43 H43A 109.9 . .
C42 C43 H43A 109.9 . .
O2 C43 H43B 109.9 . .
C42 C43 H43B 109.9 . .
H43A C43 H43B 108.3 . .
O2 C44 C45 109.2(13) . .
O2 C44 H44A 109.8 . .
C45 C44 H44A 109.8 . .
O2 C44 H44B 109.8 . .
C45 C44 H44B 109.8 . .
H44A C44 H44B 108.3 . .
O3 C45 C44 114.0(13) . .
O3 C45 H45A 108.8 . .
C44 C45 H45A 108.8 . .
O3 C45 H45B 108.8 . .
C44 C45 H45B 108.8 . .
H45A C45 H45B 107.6 . .
O3 C46 H46A 109.5 . .
O3 C46 H46B 109.5 . .
H46A C46 H46B 109.5 . .
O3 C46 H46C 109.5 . .
H46A C46 H46C 109.5 . .
H46B C46 H46C 109.5 . .
O4 C47 H47A 109.5 . .
O4 C47 H47B 109.5 . .
H47A C47 H47B 109.5 . .
O4 C47 H47C 109.5 . .
H47A C47 H47C 109.5 . .
H47B C47 H47C 109.5 . .
O4 C48 C49 109.6(12) . .
O4 C48 H48A 109.8 . .
C49 C48 H48A 109.8 . .
O4 C48 H48B 109.8 . .
C49 C48 H48B 109.8 . .
H48A C48 H48B 108.2 . .
O5 C49 C48 107.9(12) . .
O5 C49 H49A 110.1 . .
C48 C49 H49A 110.1 . .
O5 C49 H49B 110.1 . .
C48 C49 H49B 110.1 . .
H49A C49 H49B 108.4 . .
O5 C50 C51 109.4(12) . .
O5 C50 H50A 109.8 . .
C51 C50 H50A 109.8 . .
O5 C50 H50B 109.8 . .
C51 C50 H50B 109.8 . .
H50A C50 H50B 108.3 . .
O6 C51 C50 108.2(11) . .
O6 C51 H51A 110.1 . .
C50 C51 H51A 110.1 . .
O6 C51 H51B 110.1 . .
C50 C51 H51B 110.1 . .
H51A C51 H51B 108.4 . .
O6 C52 H52A 109.5 . .
O6 C52 H52B 109.5 . .
H52A C52 H52B 109.5 . .
O6 C52 H52C 109.5 . .
H52A C52 H52C 109.5 . .
H52B C52 H52C 109.5 . .
O7 C53 H53A 109.5 . .
O7 C53 H53B 109.5 . .
H53A C53 H53B 109.5 . .
O7 C53 H53C 109.5 . .
H53A C53 H53C 109.5 . .
H53B C53 H53C 109.5 . .
O7 C54 C55 110.4(14) . .
O7 C54 H54A 109.6 . .
C55 C54 H54A 109.6 . .
O7 C54 H54B 109.6 . .
C55 C54 H54B 109.6 . .
H54A C54 H54B 108.1 . .
O8 C55 C54 108.7(12) . .
O8 C55 H55A 109.9 . .
C54 C55 H55A 109.9 . .
O8 C55 H55B 109.9 . .
C54 C55 H55B 109.9 . .
H55A C55 H55B 108.3 . .
O8 C56 C57 110.6(11) . .
O8 C56 H56A 109.5 . .
C57 C56 H56A 109.5 . .
O8 C56 H56B 109.5 . .
C57 C56 H56B 109.5 . .
H56A C56 H56B 108.1 . .
O9 C57 C56 108.6(11) . .
O9 C57 H57A 110.0 . .
C56 C57 H57A 110.0 . .
O9 C57 H57B 110.0 . .
C56 C57 H57B 110.0 . .
H57A C57 H57B 108.3 . .
O9 C58 H58A 109.5 . .
O9 C58 H58B 109.5 . .
H58A C58 H58B 109.5 . .
O9 C58 H58C 109.5 . .
H58A C58 H58C 109.5 . .
H58B C58 H58C 109.5 . .
O10 C59 C63 113.6(11) . 2_565
O10 C59 Rb5 55.8(6) . 2_565
C63 C59 Rb5 87.3(8) 2_565 2_565
O10 C59 H59A 108.9 . .
C63 C59 H59A 108.9 2_565 .
Rb5 C59 H59A 162.1 2_565 .
O10 C59 H59B 108.9 . .
C63 C59 H59B 108.9 2_565 .
Rb5 C59 H59B 72.8 2_565 .
H59A C59 H59B 107.7 . .
O10 C60 C61 108.4(12) . .
O10 C60 H60A 110.0 . .
C61 C60 H60A 110.0 . .
O10 C60 H60B 110.0 . .
C61 C60 H60B 110.0 . .
H60A C60 H60B 108.4 . .
O11 C61 C60 109.1(13) . .
O11 C61 H61A 109.9 . .
C60 C61 H61A 109.9 . .
O11 C61 H61B 109.9 . .
C60 C61 H61B 109.9 . .
H61A C61 H61B 108.3 . .
O11 C62 H62A 109.5 . .
O11 C62 H62B 109.5 . .
H62A C62 H62B 109.5 . .
O11 C62 H62C 109.5 . .
H62A C62 H62C 109.5 . .
H62B C62 H62C 109.5 . .
O12 C63 C59 109.7(11) . 2_565
O12 C63 H63A 109.7 . .
C59 C63 H63A 109.7 2_565 .
O12 C63 H63B 109.7 . .
C59 C63 H63B 109.7 2_565 .
H63A C63 H63B 108.2 . .
O12 C64 H64A 109.5 . .
O12 C64 H64B 109.5 . .
H64A C64 H64B 109.5 . .
O12 C64 H64C 109.5 . .
H64A C64 H64C 109.5 . .
H64B C64 H64C 109.5 . .
C41 O1 C42 113.3(14) . .
C41 O1 Rb1 103.9(9) . .
C42 O1 Rb1 110.8(9) . .
C44 O2 C43 113.9(12) . .
C44 O2 Rb1 119.7(8) . .
C43 O2 Rb1 118.3(8) . .
C46 O3 C45 111.4(11) . .
C46 O3 Rb1 106.3(8) . .
C45 O3 Rb1 111.4(8) . .
C46 O3 Rb3 114.4(8) . .
C45 O3 Rb3 120.5(8) . .
Rb1 O3 Rb3 90.0(2) . .
C47 O4 C48 111.9(12) . .
C47 O4 Rb2 100.8(10) . .
C48 O4 Rb2 111.8(8) . .
C49 O5 C50 112.7(11) . .
C49 O5 Rb2 116.2(8) . .
C50 O5 Rb2 115.8(8) . .
C52 O6 C51 111.5(11) . .
C52 O6 Rb2 105.2(9) . .
C51 O6 Rb2 112.7(8) . .
C54 O7 C53 113.6(13) . .
C54 O7 Rb4 108.8(9) . .
C53 O7 Rb4 114.7(9) . .
C56 O8 C55 112.9(11) . .
C56 O8 Rb4 120.0(8) . .
C55 O8 Rb4 118.8(8) . .
C57 O9 C58 110.9(10) . .
C57 O9 Rb4 125.0(7) . 2_576
C58 O9 Rb4 91.1(7) . 2_576
C57 O9 Rb4 105.5(7) . .
C58 O9 Rb4 97.7(7) . .
Rb4 O9 Rb4 121.1(3) 2_576 .
C60 O10 C59 114.7(11) . .
C60 O10 Rb5 130.9(8) . 2_565
C59 O10 Rb5 100.4(7) . 2_565
C60 O10 Rb5 100.4(8) . .
C59 O10 Rb5 86.4(7) . .
Rb5 O10 Rb5 115.7(3) 2_565 .
C61 O11 C62 114.7(14) . .
C61 O11 Rb5 118.2(8) . .
C62 O11 Rb5 120.7(11) . .
C63 O12 C64 111.5(11) . .
C63 O12 Rb5 119.4(8) . .
C64 O12 Rb5 128.7(8) . .
C68 O13 C67 107(2) . .
C67 C66 C65 101(3) . .
C67 C66 H66A 111.5 . .
C65 C66 H66A 111.5 . .
C67 C66 H66B 111.5 . .
C65 C66 H66B 111.5 . .
H66A C66 H66B 109.3 . .
C68 C65 C66 131(4) . .
C68 C65 H65A 104.6 . .
C66 C65 H65A 104.6 . .
C68 C65 H65B 104.6 . .
C66 C65 H65B 104.6 . .
H65A C65 H65B 105.7 . .
C66 C67 O13 104(3) . .
C66 C67 H67A 110.9 . .
O13 C67 H67A 110.9 . .
C66 C67 H67B 110.9 . .
O13 C67 H67B 110.9 . .
H67A C67 H67B 109.0 . .
C65 C68 O13 93(3) . .
C65 C68 H68A 113.1 . .
O13 C68 H68A 113.1 . .
C65 C68 H68B 113.1 . .
O13 C68 H68B 113.1 . .
H68A C68 H68B 110.5 . .

loop_
_geom_bond_atom_site_label_1
_geom_bond_atom_site_label_2
_geom_bond_distance
_geom_bond_site_symmetry_2
Rb1 O3 2.860(10) .
Rb1 O2 2.901(10) .
Rb1 O1 2.946(10) .
Rb1 C1 3.017(13) .
Rb1 C21 3.031(13) .
Rb1 C2 3.115(14) .
Rb1 C22 3.116(13) .
Rb1 C15 3.258(13) .
Rb1 C35 3.318(12) .
Rb1 C16 3.428(12) .
Rb1 C3 3.435(14) .
Rb1 C23 3.453(14) .
Rb2 O4 2.853(10) .
Rb2 O6 2.944(9) .
Rb2 O5 3.013(9) .
Rb2 C28 3.025(12) .
Rb2 C8 3.038(13) .
Rb2 C7 3.073(13) .
Rb2 C27 3.091(13) .
Rb2 C29 3.360(13) .
Rb2 C9 3.385(12) .
Rb2 C6 3.431(13) .
Rb2 C26 3.465(14) .
Rb3 O3 3.120(9) .
Rb3 C4 3.280(12) .
Rb3 C24 3.330(13) .
Rb3 C33 3.490(13) 1_655
Rb4 O8 2.978(9) .
Rb4 O9 2.992(9) 2_576
Rb4 O7 3.010(10) .
Rb4 C38 3.012(12) .
Rb4 O9 3.060(9) .
Rb4 C29 3.159(13) .
Rb4 C40 3.187(11) .
Rb4 C37 3.250(12) .
Rb4 C26 3.287(13) .
Rb4 C36 3.345(11) .
Rb4 C58 3.349(14) 2_576
Rb5 O12 2.846(9) .
Rb5 O11 2.933(12) .
Rb5 O10 2.957(9) 2_565
Rb5 C17 2.978(12) .
Rb5 O10 3.009(9) .
Rb5 C18 3.043(11) .
Rb5 C3 3.044(13) .
Rb5 C6 3.179(12) .
Rb5 C4 3.222(13) .
Rb5 C16 3.293(11) .
Rb5 C5 3.314(12) .
Li1 C38 2.24(3) .
Li1 C40 2.24(3) .
Li1 C39 2.24(3) .
Li1 C17 2.26(3) .
Li1 C36 2.26(3) .
Li1 C37 2.27(3) .
Li1 C18 2.29(3) .
Li1 C16 2.29(3) .
Li1 C20 2.31(3) .
Li1 C19 2.33(3) .
Li1 Li3 3.00(3) .
Li1 Li2 3.04(3) .
Li2 C13 2.25(3) .
Li2 C33 2.28(2) .
Li2 C34 2.29(3) .
Li2 C14 2.34(2) .
Li2 C12 2.58(3) .
Li2 C32 2.62(2) .
Li2 C40 2.67(2) .
Li2 C20 2.67(3) .
Li2 C36 2.69(2) .
Li2 C35 2.70(3) .
Li2 C16 2.72(3) .
Li2 C15 2.78(3) .
Li3 C11 2.25(2) .
Li3 C10 2.25(3) .
Li3 C31 2.26(2) .
Li3 C30 2.30(2) .
Li3 C32 2.55(3) .
Li3 C39 2.61(3) .
Li3 C9 2.61(3) .
Li3 C12 2.63(2) .
Li3 C40 2.63(3) .
Li3 C29 2.64(3) .
Li3 C19 2.66(2) .
Li3 C20 2.69(2) .
C1 C2 1.41(2) .
C1 C15 1.427(19) .
C1 H1 0.9500 .
C2 C3 1.422(19) .
C2 H2 0.9500 .
C3 C4 1.424(19) .
C3 C17 1.464(17) .
C4 C5 1.42(2) .
C4 H4 0.9500 .
C5 C6 1.443(19) .
C5 H5 0.9500 .
C6 C7 1.395(19) .
C6 C18 1.452(18) .
C7 C8 1.454(19) .
C7 H7 0.9500 .
C8 C9 1.446(18) .
C8 H8 0.9500 .
C9 C19 1.412(17) .
C9 C10 1.432(18) .
C10 C11 1.444(19) .
C10 H10 0.9500 .
C11 C12 1.423(18) .
C11 H11 0.9500 .
C12 C20 1.415(17) .
C12 C13 1.440(18) .
C13 C14 1.451(19) .
C13 H13 0.9500 .
C14 C15 1.422(19) .
C14 H14 0.9500 .
C15 C16 1.455(18) .
C16 C17 1.387(17) .
C16 C20 1.408(16) .
C17 C18 1.399(18) .
C18 C19 1.410(16) .
C19 C20 1.430(16) .
C21 C35 1.405(19) .
C21 C22 1.447(19) .
C21 H21 0.9500 .
C22 C23 1.430(19) .
C22 H22 0.9500 .
C23 C37 1.415(17) .
C23 C24 1.455(18) .
C24 C25 1.418(19) .
C24 H24 0.9500 .
C25 C26 1.441(19) .
C25 H25 0.9500 .
C26 C27 1.405(19) .
C26 C38 1.441(17) .
C27 C28 1.421(19) .
C27 H27 0.9500 .
C28 C29 1.481(17) .
C28 H28 0.9500 .
C29 C39 1.415(17) .
C29 C30 1.424(19) .
C30 C31 1.465(19) .
C30 H30 0.9500 .
C31 C32 1.408(18) .
C31 H31 0.9500 .
C32 C33 1.444(18) .
C32 C40 1.446(18) .
C33 C34 1.455(19) .
C33 H33 0.9500 .
C34 C35 1.427(19) .
C34 H34 0.9500 .
C35 C36 1.453(18) .
C36 C40 1.379(17) .
C36 C37 1.434(17) .
C37 C38 1.418(18) .
C38 C39 1.411(17) .
C39 C40 1.426(17) .
C41 O1 1.397(19) .
C41 H41A 0.9800 .
C41 H41B 0.9800 .
C41 H41C 0.9800 .
C42 O1 1.411(17) .
C42 C43 1.49(2) .
C42 H42A 0.9900 .
C42 H42B 0.9900 .
C43 O2 1.432(17) .
C43 H43A 0.9900 .
C43 H43B 0.9900 .
C44 O2 1.415(17) .
C44 C45 1.49(2) .
C44 H44A 0.9900 .
C44 H44B 0.9900 .
C45 O3 1.437(16) .
C45 H45A 0.9900 .
C45 H45B 0.9900 .
C46 O3 1.417(19) .
C46 H46A 0.9800 .
C46 H46B 0.9800 .
C46 H46C 0.9800 .
C47 O4 1.339(18) .
C47 H47A 0.9800 .
C47 H47B 0.9800 .
C47 H47C 0.9800 .
C48 O4 1.426(16) .
C48 C49 1.49(2) .
C48 H48A 0.9900 .
C48 H48B 0.9900 .
C49 O5 1.418(17) .
C49 H49A 0.9900 .
C49 H49B 0.9900 .
C50 O5 1.421(17) .
C50 C51 1.49(2) .
C50 H50A 0.9900 .
C50 H50B 0.9900 .
C51 O6 1.420(15) .
C51 H51A 0.9900 .
C51 H51B 0.9900 .
C52 O6 1.414(17) .
C52 H52A 0.9800 .
C52 H52B 0.9800 .
C52 H52C 0.9800 .
C53 O7 1.402(17) .
C53 H53A 0.9800 .
C53 H53B 0.9800 .
C53 H53C 0.9800 .
C54 O7 1.39(2) .
C54 C55 1.47(2) .
C54 H54A 0.9900 .
C54 H54B 0.9900 .
C55 O8 1.447(17) .
C55 H55A 0.9900 .
C55 H55B 0.9900 .
C56 O8 1.404(16) .
C56 C57 1.484(19) .
C56 H56A 0.9900 .
C56 H56B 0.9900 .
C57 O9 1.429(15) .
C57 H57A 0.9900 .
C57 H57B 0.9900 .
C58 O9 1.447(15) .
C58 H58A 0.9800 .
C58 H58B 0.9800 .
C58 H58C 0.9800 .
C59 O10 1.442(15) .
C59 C63 1.497(19) 2_565
C59 H59A 0.9900 .
C59 H59B 0.9900 .
C60 O10 1.428(16) .
C60 C61 1.46(2) .
C60 H60A 0.9900 .
C60 H60B 0.9900 .
C61 O11 1.410(18) .
C61 H61A 0.9900 .
C61 H61B 0.9900 .
C62 O11 1.416(19) .
C62 H62A 0.9800 .
C62 H62B 0.9800 .
C62 H62C 0.9800 .
C63 O12 1.421(16) .
C63 C59 1.497(19) 2_565
C63 H63A 0.9900 .
C63 H63B 0.9900 .
C64 O12 1.426(16) .
C64 H64A 0.9800 .
C64 H64B 0.9800 .
C64 H64C 0.9800 .
O9 Rb4 2.992(9) 2_576
O10 Rb5 2.957(9) 2_565
O13 C68 1.51(4) .
O13 C67 1.51(4) .
C66 C67 1.31(4) .
C66 C65 1.33(4) .
C66 H66A 0.9900 .
C66 H66B 0.9900 .
C65 C68 1.20(4) .
C65 H65A 0.9900 .
C65 H65B 0.9900 .
C67 H67A 0.9900 .
C67 H67B 0.9900 .
C68 H68A 0.9900 .
C68 H68B 0.9900 .
